data_4329084
loop_
_publ_author_name
'Pius O. Adelani'
'Allen G. Oliver'
'Thomas E. Albrecht-Schmitt'

_publ_section_title
;
 Uranyl Heteropolyoxometalate: Synthesis, Structure, and Spectroscopic
 Properties
;
_journal_name_full 'Inorganic Chemistry'
_journal_page_first 4885
_journal_page_last 4887
_journal_paper_doi 10.1021/ic300035n
_journal_volume 51
_journal_year 2012
_chemical_formula_moiety 'C84 H48 Ni8 O118.72 P16 U12'
_chemical_formula_sum 'C84 H48 Ni8 O118.72 P16 U12'
_chemical_formula_weight 6778.22
_space_group_IT_number 219
_symmetry_cell_setting cubic
_symmetry_space_group_name_Hall 'F -4a 2 3'
_symmetry_space_group_name_H-M 'F -4 3 c'
_atom_sites_solution_hydrogens geom
_atom_sites_solution_primary direct
_atom_sites_solution_secondary difmap
_audit_creation_method SHELXL-97
_audit_update_record
;
2011-08-30 # Formatted by publCIF
;
_cell_angle_alpha 90.00
_cell_angle_beta 90.00
_cell_angle_gamma 90.00
_cell_formula_units_Z 8
_cell_length_a 36.380(3)
_cell_length_b 36.380(3)
_cell_length_c 36.380(3)
_cell_measurement_reflns_used 9831
_cell_measurement_temperature 100(2)
_cell_measurement_theta_max 26.70
_cell_measurement_theta_min 2.24
_cell_volume 48149(7)
_computing_cell_refinement 'Bruker SAINT'
_computing_data_collection 'Bruker APEX2'
_computing_data_reduction 'Bruker SAINT'
_computing_molecular_graphics 'Bruker SHELXTL'
_computing_publication_material 'Bruker SHELXTL'
_computing_structure_refinement 'SHELXL-97 (Sheldrick, 2008)'
_computing_structure_solution 'SHELXS-97 (Sheldrick, 2008)'
_diffrn_ambient_temperature 100(2)
_diffrn_measured_fraction_theta_full 1.000
_diffrn_measured_fraction_theta_max 1.000
_diffrn_measurement_device_type 'Bruker APEX-II CCD'
_diffrn_measurement_method '\f and \w scans'
_diffrn_radiation_monochromator graphite
_diffrn_radiation_source 'fine-focus sealed tube'
_diffrn_radiation_type MoK\a
_diffrn_radiation_wavelength 0.71073
_diffrn_reflns_av_R_equivalents 0.0982
_diffrn_reflns_av_sigmaI/netI 0.0414
_diffrn_reflns_limit_h_max 47
_diffrn_reflns_limit_h_min -46
_diffrn_reflns_limit_k_max 46
_diffrn_reflns_limit_k_min -43
_diffrn_reflns_limit_l_max 47
_diffrn_reflns_limit_l_min -47
_diffrn_reflns_number 96952
_diffrn_reflns_theta_full 27.43
_diffrn_reflns_theta_max 27.43
_diffrn_reflns_theta_min 1.12
_diffrn_standards_number 0
_exptl_absorpt_coefficient_mu 8.832
_exptl_absorpt_correction_T_max 0.9304
_exptl_absorpt_correction_T_min 0.5327
_exptl_absorpt_correction_type multi-scan
_exptl_absorpt_process_details SHELXPREP
_exptl_crystal_colour green
_exptl_crystal_density_diffrn 1.870
_exptl_crystal_description tablet
_exptl_crystal_F_000 24558
_exptl_crystal_size_max 0.12
_exptl_crystal_size_mid 0.08
_exptl_crystal_size_min 0.06
_refine_diff_density_max 1.186
_refine_diff_density_min -0.833
_refine_diff_density_rms 0.244
_refine_ls_abs_structure_details 'Flack H D (1983), Acta Cryst. A39, 876-881'
_refine_ls_abs_structure_Flack 0.294(9)
_refine_ls_extinction_method none
_refine_ls_goodness_of_fit_ref 1.120
_refine_ls_hydrogen_treatment constr
_refine_ls_matrix_type full
_refine_ls_number_parameters 187
_refine_ls_number_reflns 4603
_refine_ls_number_restraints 0
_refine_ls_restrained_S_all 1.120
_refine_ls_R_factor_all 0.0519
_refine_ls_R_factor_gt 0.0344
_refine_ls_shift/su_max 0.001
_refine_ls_shift/su_mean 0.000
_refine_ls_structure_factor_coef Fsqd
_refine_ls_weighting_details 'calc w=1/[\s^2^(Fo^2^)+(0.0564P)^2^+0.0000P] where P=(Fo^2^+2Fc^2^)/3'
_refine_ls_weighting_scheme calc
_refine_ls_wR_factor_gt 0.0903
_refine_ls_wR_factor_ref 0.0969
_reflns_number_gt 3878
_reflns_number_total 4603
_reflns_threshold_expression >2sigma(I)
_cod_data_source_file ic300035n_si_002.cif
_cod_data_source_block final2
_cod_original_cell_volume 48149(6)
_cod_original_sg_symbol_Hall 'f -4c 2 3'
_cod_database_code 4329084

loop_
_symmetry_equiv_pos_as_xyz
'x, y, z'
'-x, -y, z'
'-x, y, -z'
'x, -y, -z'
'z, x, y'
'z, -x, -y'
'-z, -x, y'
'-z, x, -y'
'y, z, x'
'-y, z, -x'
'y, -z, -x'
'-y, -z, x'
'y+1/2, x+1/2, z+1/2'
'-y+1/2, -x+1/2, z+1/2'
'y+1/2, -x+1/2, -z+1/2'
'-y+1/2, x+1/2, -z+1/2'
'x+1/2, z+1/2, y+1/2'
'-x+1/2, z+1/2, -y+1/2'
'-x+1/2, -z+1/2, y+1/2'
'x+1/2, -z+1/2, -y+1/2'
'z+1/2, y+1/2, x+1/2'
'z+1/2, -y+1/2, -x+1/2'
'-z+1/2, y+1/2, -x+1/2'
'-z+1/2, -y+1/2, x+1/2'
'x, y+1/2, z+1/2'
'-x, -y+1/2, z+1/2'
'-x, y+1/2, -z+1/2'
'x, -y+1/2, -z+1/2'
'z, x+1/2, y+1/2'
'z, -x+1/2, -y+1/2'
'-z, -x+1/2, y+1/2'
'-z, x+1/2, -y+1/2'
'y, z+1/2, x+1/2'
'-y, z+1/2, -x+1/2'
'y, -z+1/2, -x+1/2'
'-y, -z+1/2, x+1/2'
'y+1/2, x+1, z+1'
'-y+1/2, -x+1, z+1'
'y+1/2, -x+1, -z+1'
'-y+1/2, x+1, -z+1'
'x+1/2, z+1, y+1'
'-x+1/2, z+1, -y+1'
'-x+1/2, -z+1, y+1'
'x+1/2, -z+1, -y+1'
'z+1/2, y+1, x+1'
'z+1/2, -y+1, -x+1'
'-z+1/2, y+1, -x+1'
'-z+1/2, -y+1, x+1'
'x+1/2, y, z+1/2'
'-x+1/2, -y, z+1/2'
'-x+1/2, y, -z+1/2'
'x+1/2, -y, -z+1/2'
'z+1/2, x, y+1/2'
'z+1/2, -x, -y+1/2'
'-z+1/2, -x, y+1/2'
'-z+1/2, x, -y+1/2'
'y+1/2, z, x+1/2'
'-y+1/2, z, -x+1/2'
'y+1/2, -z, -x+1/2'
'-y+1/2, -z, x+1/2'
'y+1, x+1/2, z+1'
'-y+1, -x+1/2, z+1'
'y+1, -x+1/2, -z+1'
'-y+1, x+1/2, -z+1'
'x+1, z+1/2, y+1'
'-x+1, z+1/2, -y+1'
'-x+1, -z+1/2, y+1'
'x+1, -z+1/2, -y+1'
'z+1, y+1/2, x+1'
'z+1, -y+1/2, -x+1'
'-z+1, y+1/2, -x+1'
'-z+1, -y+1/2, x+1'
'x+1/2, y+1/2, z'
'-x+1/2, -y+1/2, z'
'-x+1/2, y+1/2, -z'
'x+1/2, -y+1/2, -z'
'z+1/2, x+1/2, y'
'z+1/2, -x+1/2, -y'
'-z+1/2, -x+1/2, y'
'-z+1/2, x+1/2, -y'
'y+1/2, z+1/2, x'
'-y+1/2, z+1/2, -x'
'y+1/2, -z+1/2, -x'
'-y+1/2, -z+1/2, x'
'y+1, x+1, z+1/2'
'-y+1, -x+1, z+1/2'
'y+1, -x+1, -z+1/2'
'-y+1, x+1, -z+1/2'
'x+1, z+1, y+1/2'
'-x+1, z+1, -y+1/2'
'-x+1, -z+1, y+1/2'
'x+1, -z+1, -y+1/2'
'z+1, y+1, x+1/2'
'z+1, -y+1, -x+1/2'
'-z+1, y+1, -x+1/2'
'-z+1, -y+1, x+1/2'

loop_
_atom_site_label
_atom_site_type_symbol
_atom_site_fract_x
_atom_site_fract_y
_atom_site_fract_z
_atom_site_U_iso_or_equiv
_atom_site_adp_type
_atom_site_occupancy
_atom_site_symmetry_multiplicity
_atom_site_calc_flag
_atom_site_refinement_flags
U1 U 0.380105(9) 0.506119(9) 0.054730(9) 0.02273(10) Uani 1 1 d .
Ni1 Ni 0.40196(3) 0.40196(3) 0.09804(3) 0.0235(4) Uani 1 3 d S
Ni2 Ni 0.33911(3) 0.33911(3) 0.16089(3) 0.0439(6) Uani 1 3 d S
P1 P 0.36466(6) 0.42662(6) 0.02415(7) 0.0228(5) Uani 1 1 d .
P2 P 0.40673(6) 0.59327(6) 0.09327(6) 0.0259(9) Uani 1 3 d S
O1 O 0.33257(16) 0.50469(19) 0.06598(17) 0.0288(15) Uani 1 1 d .
O2 O 0.42702(16) 0.50595(19) 0.04321(18) 0.0276(15) Uani 1 1 d .
O3 O 0.38197(16) 0.43903(16) 0.06085(16) 0.0240(13) Uani 1 1 d .
O4 O 0.36538(15) 0.46326(16) 0.00147(17) 0.0246(13) Uani 1 1 d .
O5 O 0.38433(16) 0.39532(15) 0.00480(17) 0.0257(13) Uani 1 1 d .
O6 O 0.3819(2) 0.56580(17) 0.07596(19) 0.0369(16) Uani 1 1 d .
O7 O 0.3812(3) 0.6188(3) 0.1188(3) 0.116(7) Uani 1 3 d S
O8 O 0.36142(17) 0.36906(17) 0.07705(16) 0.0287(14) Uani 1 1 d .
O9 O 0.31463(18) 0.3639(2) 0.1165(2) 0.047(2) Uani 1 1 d .
O10 O 0.3111(3) 0.2899(3) 0.1429(3) 0.079(3) Uani 1 1 d .
O1W O 0.5000 0.5000 0.0000 0.018(8) Uani 0.72(6) 12 d SP
O2W O 0.3709(5) 0.3059(4) 0.0375(5) 0.059(5) Uani 0.50 1 d P
C4 C 0.2422(3) 0.4055(4) 0.0392(4) 0.065(4) Uani 1 1 d .
H4A H 0.2170 0.4022 0.0423 0.078 Uiso 1 1 calc R
C3 C 0.2657(3) 0.3888(3) 0.0637(3) 0.046(3) Uani 1 1 d .
H3A H 0.2566 0.3750 0.0832 0.055 Uiso 1 1 calc R
C6 C 0.2911(3) 0.4318(3) 0.0063(3) 0.039(3) Uani 1 1 d .
H6A H 0.2996 0.4463 -0.0130 0.046 Uiso 1 1 calc R
C2 C 0.3030(3) 0.3929(3) 0.0590(3) 0.040(3) Uani 1 1 d .
C7 C 0.3289(3) 0.3741(3) 0.0863(3) 0.033(2) Uani 1 1 d .
C1 C 0.3168(3) 0.4156(2) 0.0309(3) 0.029(2) Uani 1 1 d .
C5 C 0.2541(3) 0.4265(3) 0.0107(3) 0.042(3) Uani 1 1 d .
H5A H 0.2374 0.4371 -0.0055 0.050 Uiso 1 1 calc R

loop_
_atom_site_aniso_label
_atom_site_aniso_U_11
_atom_site_aniso_U_22
_atom_site_aniso_U_33
_atom_site_aniso_U_23
_atom_site_aniso_U_13
_atom_site_aniso_U_12
U1 0.01810(16) 0.02450(18) 0.02559(17) 0.00299(13) 0.00064(14) -0.00027(12)
Ni1 0.0235(4) 0.0235(4) 0.0235(4) 0.0035(4) 0.0035(4) -0.0035(4)
Ni2 0.0439(6) 0.0439(6) 0.0439(6) 0.0114(6) 0.0114(6) -0.0114(6)
P1 0.0182(11) 0.0234(11) 0.0269(12) 0.0021(9) 0.0013(9) -0.0027(9)
P2 0.0259(9) 0.0259(9) 0.0259(9) -0.0049(9) 0.0049(9) 0.0049(9)
O1 0.019(3) 0.035(4) 0.032(4) 0.001(3) 0.003(3) 0.007(3)
O2 0.019(3) 0.035(4) 0.030(3) 0.008(3) -0.001(3) -0.003(3)
O3 0.020(3) 0.024(3) 0.029(3) 0.005(2) 0.000(3) 0.001(3)
O4 0.018(3) 0.026(3) 0.030(3) 0.007(3) 0.002(3) 0.004(2)
O5 0.024(3) 0.022(3) 0.031(3) 0.002(3) 0.002(3) 0.002(3)
O6 0.043(4) 0.028(4) 0.040(4) 0.011(3) -0.007(3) 0.001(3)
O7 0.116(7) 0.116(7) 0.116(7) -0.030(7) 0.030(7) 0.030(7)
O8 0.028(3) 0.030(4) 0.028(3) 0.007(3) -0.001(3) -0.009(3)
O9 0.028(3) 0.061(5) 0.050(5) 0.018(4) 0.000(3) -0.004(3)
O10 0.084(7) 0.071(7) 0.081(7) 0.014(5) 0.011(6) -0.042(6)
O1W 0.018(8) 0.018(8) 0.018(8) 0.000 0.000 0.000
O2W 0.065(11) 0.046(9) 0.067(11) -0.045(8) 0.042(9) -0.038(8)
C4 0.021(6) 0.065(9) 0.109(11) 0.010(8) 0.004(6) -0.011(6)
C3 0.031(5) 0.054(7) 0.053(7) 0.023(5) 0.000(5) -0.008(5)
C6 0.024(5) 0.038(6) 0.053(7) 0.005(5) -0.006(5) -0.011(4)
C2 0.029(5) 0.042(6) 0.049(7) 0.014(5) 0.001(5) -0.015(4)
C7 0.037(6) 0.034(6) 0.029(5) 0.001(4) 0.006(4) -0.011(4)
C1 0.023(5) 0.025(5) 0.037(5) 0.003(4) -0.004(4) -0.003(4)
C5 0.019(5) 0.051(6) 0.056(7) 0.017(5) -0.004(5) 0.005(5)

loop_
_atom_type_symbol
_atom_type_description
_atom_type_scat_dispersion_real
_atom_type_scat_dispersion_imag
_atom_type_scat_source
C C 0.0033 0.0016 'International Tables Vol C Tables 4.2.6.8 and 6.1.1.4'
H H 0.0000 0.0000 'International Tables Vol C Tables 4.2.6.8 and 6.1.1.4'
O O 0.0106 0.0060 'International Tables Vol C Tables 4.2.6.8 and 6.1.1.4'
P P 0.1023 0.0942 'International Tables Vol C Tables 4.2.6.8 and 6.1.1.4'
Ni Ni 0.3393 1.1124 'International Tables Vol C Tables 4.2.6.8 and 6.1.1.4'
U U -9.6767 9.6646 'International Tables Vol C Tables 4.2.6.8 and 6.1.1.4'

loop_
_geom_angle_atom_site_label_1
_geom_angle_atom_site_label_2
_geom_angle_atom_site_label_3
_geom_angle
_geom_angle_site_symmetry_1
_geom_angle_site_symmetry_3
O2 U1 O1 178.1(3) . .
O2 U1 O6 93.2(3) . .
O1 U1 O6 88.7(3) . .
O2 U1 O5 89.7(2) . 35
O1 U1 O5 90.4(2) . 35
O6 U1 O5 80.5(2) . 35
O2 U1 O4 90.9(2) . 4_565
O1 U1 O4 89.6(2) . 4_565
O6 U1 O4 81.6(2) . 4_565
O5 U1 O4 162.1(2) 35 4_565
O2 U1 O3 89.5(3) . .
O1 U1 O3 88.7(3) . .
O6 U1 O3 155.0(2) . .
O5 U1 O3 74.7(2) 35 .
O4 U1 O3 123.2(2) 4_565 .
O2 U1 O4 91.2(3) . .
O1 U1 O4 87.3(2) . .
O6 U1 O4 147.0(2) . .
O5 U1 O4 132.3(2) 35 .
O4 U1 O4 65.6(2) 4_565 .
O3 U1 O4 57.64(19) . .
O2 U1 P1 94.9(2) . .
O1 U1 P1 83.2(2) . .
O6 U1 P1 171.23(18) . .
O5 U1 P1 102.89(16) 35 .
O4 U1 P1 94.93(15) 4_565 .
O3 U1 P1 28.69(15) . .
O4 U1 P1 29.60(14) . .
O2 U1 U1 76.3(2) . 4_565
O1 U1 U1 103.0(2) . 4_565
O6 U1 U1 115.94(17) . 4_565
O5 U1 U1 158.58(15) 35 4_565
O4 U1 U1 37.00(15) 4_565 4_565
O3 U1 U1 88.83(14) . 4_565
O4 U1 U1 34.41(13) . 4_565
P1 U1 U1 63.05(4) . 4_565
O3 Ni1 O3 91.9(2) 35 .
O3 Ni1 O3 91.9(2) 35 56
O3 Ni1 O3 91.9(2) . 56
O3 Ni1 O8 91.3(2) 35 56
O3 Ni1 O8 174.3(3) . 56
O3 Ni1 O8 83.2(2) 56 56
O3 Ni1 O8 174.3(3) 35 .
O3 Ni1 O8 83.2(2) . .
O3 Ni1 O8 91.3(2) 56 .
O8 Ni1 O8 93.8(2) 56 .
O3 Ni1 O8 83.2(2) 35 35
O3 Ni1 O8 91.3(2) . 35
O3 Ni1 O8 174.3(3) 56 35
O8 Ni1 O8 93.8(2) 56 35
O8 Ni1 O8 93.8(2) . 35
O9 Ni2 O9 100.7(2) . 56
O9 Ni2 O9 100.7(2) . 35
O9 Ni2 O9 100.7(2) 56 35
O9 Ni2 O10 85.5(4) . .
O9 Ni2 O10 83.1(4) 56 .
O9 Ni2 O10 171.9(3) 35 .
O9 Ni2 O10 171.9(3) . 56
O9 Ni2 O10 85.5(4) 56 56
O9 Ni2 O10 83.1(4) 35 56
O10 Ni2 O10 90.1(4) . 56
O9 Ni2 O10 83.1(4) . 35
O9 Ni2 O10 171.9(3) 56 35
O9 Ni2 O10 85.5(4) 35 35
O10 Ni2 O10 90.2(4) . 35
O10 Ni2 O10 90.1(4) 56 35
O5 P1 O3 115.4(4) . .
O5 P1 O4 112.7(3) . .
O3 P1 O4 101.5(3) . .
O5 P1 C1 110.6(4) . .
O3 P1 C1 109.9(4) . .
O4 P1 C1 106.1(4) . .
O5 P1 U1 140.2(3) . .
O3 P1 U1 49.7(2) . .
O4 P1 U1 53.3(2) . .
C1 P1 U1 109.2(3) . .
O6 P2 O6 112.4(3) 34_655 .
O6 P2 O6 112.4(3) 34_655 55_564
O6 P2 O6 112.4(3) . 55_564
O6 P2 O7 106.4(3) 34_655 .
O6 P2 O7 106.4(3) . .
O6 P2 O7 106.4(3) 55_564 .
P1 O3 Ni1 121.6(4) . .
P1 O3 U1 101.6(3) . .
Ni1 O3 U1 136.6(3) . .
P1 O4 U1 148.3(4) . 4_565
P1 O4 U1 97.1(3) . .
U1 O4 U1 108.6(2) 4_565 .
P1 O5 U1 135.2(4) . 56
P2 O6 U1 142.4(4) . .
C7 O8 Ni1 119.9(6) . .
C7 O9 Ni2 129.2(7) . .
C5 C4 C3 122.9(10) . .
C2 C3 C4 119.0(10) . .
C5 C6 C1 121.0(10) . .
C3 C2 C1 120.3(10) . .
C3 C2 C7 118.5(9) . .
C1 C2 C7 121.1(9) . .
O8 C7 O9 125.4(10) . .
O8 C7 C2 118.5(8) . .
O9 C7 C2 116.1(9) . .
C2 C1 C6 117.9(9) . .
C2 C1 P1 124.9(7) . .
C6 C1 P1 117.2(7) . .
C4 C5 C6 118.8(10) . .

loop_
_geom_bond_atom_site_label_1
_geom_bond_atom_site_label_2
_geom_bond_distance
_geom_bond_site_symmetry_2
U1 O2 1.757(6) .
U1 O1 1.778(6) .
U1 O6 2.306(7) .
U1 O5 2.319(6) 35
U1 O4 2.389(6) 4_565
U1 O3 2.452(6) .
U1 O4 2.544(6) .
Ni1 O3 2.044(6) 35
Ni1 O3 2.044(6) .
Ni1 O3 2.044(6) 56
Ni1 O8 2.047(6) 56
Ni1 O8 2.047(6) .
Ni1 O8 2.047(6) 35
Ni2 O9 2.054(8) .
Ni2 O9 2.054(8) 56
Ni2 O9 2.054(8) 35
Ni2 O10 2.160(10) .
Ni2 O10 2.160(10) 56
Ni2 O10 2.160(10) 35
P1 O5 1.518(6) .
P1 O3 1.544(7) .
P1 O4 1.568(6) .
P1 C1 1.805(10) .
P2 O6 1.487(7) 34_655
P2 O6 1.487(7) .
P2 O6 1.487(7) 55_564
P2 O7 1.607(18) .
O4 U1 2.389(6) 4_565
O5 U1 2.319(6) 56
O8 C7 1.244(12) .
O9 C7 1.269(11) .
C4 C5 1.361(17) .
C4 C3 1.377(16) .
C3 C2 1.376(14) .
C6 C5 1.369(14) .
C6 C1 1.420(14) .
C2 C1 1.406(13) .
C2 C7 1.528(15) .
